data_4303092
loop_
_publ_author_name
'Treffly B. Ditri'
'Brian J. Fox'
'Curtis E. Moore'
'Arnold L. Rheingold'
'Joshua S. Figueroa'

_publ_section_title
;
Effective Control of Ligation and Geometric Isomerism: Direct Comparison of
Steric Properties Associated with Bis-mesityl and
Bis-diisopropylphenyl m-Terphenyl Isocyanides
;
_journal_name_full 'Inorganic Chemistry'
_journal_page_first 8362
_journal_page_last 8375
_journal_paper_doi 10.1021/ic9010828
_journal_volume 48
_journal_year 2009
_chemical_formula_sum 'C76 H100 Mo N3 O4.5'
_chemical_formula_weight 1223.53
_chemical_name_common Mo(py)(CO)3(CNArDipp2)2
_chemical_name_systematic
; 
 ? 
;
_space_group_IT_number 19
_symmetry_cell_setting orthorhombic
_symmetry_space_group_name_Hall 'P 2ac 2ab'
_symmetry_space_group_name_H-M 'P 21 21 21'
_atom_sites_solution_hydrogens geom
_atom_sites_solution_primary direct
_atom_sites_solution_secondary difmap
_audit_creation_method SHELXL-97
_cell_angle_alpha 90.00
_cell_angle_beta 90.00
_cell_angle_gamma 90.00
_cell_formula_units_Z 4
_cell_length_a 16.6415(11)
_cell_length_b 17.4785(12)
_cell_length_c 24.6126(17)
_cell_measurement_reflns_used 7107
_cell_measurement_temperature 150(2)
_cell_measurement_theta_max 22.81
_cell_measurement_theta_min 2.33
_cell_volume 7159.0(8)
_computing_cell_refinement 'Bruker SAINT'
_computing_data_collection 'Bruker APEX2'
_computing_data_reduction 'Bruker SAINT'
_computing_molecular_graphics 'Bruker SHELXTL'
_computing_publication_material 'Bruker SHELXTL'
_computing_structure_refinement 'SHELXL-97 (Sheldrick, 2008)'
_computing_structure_solution 'SHELXS-97 (Sheldrick, 2008)'
_diffrn_ambient_temperature 150(2)
_diffrn_measured_fraction_theta_full 1.000
_diffrn_measured_fraction_theta_max 0.954
_diffrn_measurement_device_type 'Bruker APEX CCD'
_diffrn_measurement_method '\f and \w scans'
_diffrn_radiation_monochromator graphite
_diffrn_radiation_source 'fine-focus sealed tube'
_diffrn_radiation_type MoK\a
_diffrn_radiation_wavelength 0.71073
_diffrn_reflns_av_R_equivalents 0.1152
_diffrn_reflns_av_sigmaI/netI 0.1776
_diffrn_reflns_limit_h_max 21
_diffrn_reflns_limit_h_min -18
_diffrn_reflns_limit_k_max 21
_diffrn_reflns_limit_k_min -22
_diffrn_reflns_limit_l_max 32
_diffrn_reflns_limit_l_min -12
_diffrn_reflns_number 41976
_diffrn_reflns_theta_full 25.00
_diffrn_reflns_theta_max 27.92
_diffrn_reflns_theta_min 1.43
_exptl_absorpt_coefficient_mu 0.231
_exptl_absorpt_correction_T_max 0.9661
_exptl_absorpt_correction_T_min 0.9444
_exptl_absorpt_correction_type multi-scan
_exptl_absorpt_process_details SADABS
_exptl_crystal_colour orange
_exptl_crystal_density_diffrn 1.135
_exptl_crystal_density_method 'not measured'
_exptl_crystal_description block
_exptl_crystal_F_000 2620
_exptl_crystal_size_max 0.25
_exptl_crystal_size_mid 0.25
_exptl_crystal_size_min 0.15
_refine_diff_density_max 0.774
_refine_diff_density_min -0.508
_refine_diff_density_rms 0.105
_refine_ls_abs_structure_details 'Flack H D (1983), Acta Cryst. A39, 876-881'
_refine_ls_abs_structure_Flack 0.06(8)
_refine_ls_extinction_coef 0.0022(3)
_refine_ls_extinction_expression Fc^*^=kFc[1+0.001xFc^2^\l^3^/sin(2\q)]^-1/4^
_refine_ls_extinction_method SHELXL
_refine_ls_goodness_of_fit_ref 1.095
_refine_ls_hydrogen_treatment constr
_refine_ls_matrix_type full
_refine_ls_number_parameters 805
_refine_ls_number_reflns 15976
_refine_ls_number_restraints 492
_refine_ls_restrained_S_all 1.100
_refine_ls_R_factor_all 0.1850
_refine_ls_R_factor_gt 0.1094
_refine_ls_shift/su_max 0.000
_refine_ls_shift/su_mean 0.000
_refine_ls_structure_factor_coef Fsqd
_refine_ls_weighting_details 'calc w=1/[\s^2^(Fo^2^)+(0.0676P)^2^+28.9868P] where P=(Fo^2^+2Fc^2^)/3'
_refine_ls_weighting_scheme calc
_refine_ls_wR_factor_gt 0.2237
_refine_ls_wR_factor_ref 0.2581
_reflns_number_gt 9124
_reflns_number_total 15976
_reflns_threshold_expression >2\s(I)
_cod_data_source_file ic9010828_si_002_10.cif
_cod_data_source_block new
_cod_depositor_comments
;
The following automatic conversions were performed:
'_symmetry_cell_setting' value 'Orthorhombic' changed to 'orthorhombic'
according to '/home/saulius/struct/CIF-dictionaries/cif_core.dic'
dictionary named 'cif_core.dic' version 2.4.1 from 2010-06-29.

Automatic conversion script
Id: cif_fix_enum 1527 2010-12-29 10:47:43Z saulius 
;
_cod_original_formula_sum 'C76 H100 Mo N3 O4.50'
_cod_database_code 4303092

loop_
_symmetry_equiv_pos_as_xyz
'x, y, z'
'-x+1/2, -y, z+1/2'
'x+1/2, -y+1/2, -z'
'-x, y+1/2, -z+1/2'

loop_
_atom_site_label
_atom_site_type_symbol
_atom_site_fract_x
_atom_site_fract_y
_atom_site_fract_z
_atom_site_U_iso_or_equiv
_atom_site_adp_type
_atom_site_occupancy
_atom_site_symmetry_multiplicity
_atom_site_calc_flag
_atom_site_refinement_flags
_atom_site_disorder_assembly
_atom_site_disorder_group
C1 C 0.3349(5) 0.7255(5) 0.6745(4) 0.032(2) Uani 1 1 d . . .
C2 C 0.2782(5) 0.7375(5) 0.8023(3) 0.0239(18) Uani 1 1 d . . .
C3 C 0.3243(6) 0.8692(6) 0.7389(4) 0.037(3) Uani 1 1 d . . .
C4 C 0.4243(6) 0.8152(6) 0.8162(5) 0.039(2) Uani 1 1 d . . .
C5 C 0.4737(7) 0.8110(6) 0.7144(5) 0.044(3) Uani 1 1 d . . .
C6 C 0.4004(6) 0.5883(5) 0.7620(4) 0.043(3) Uani 1 1 d U . .
H6 H 0.3442 0.5885 0.7553 0.052 Uiso 1 1 calc R . .
C7 C 0.4346(7) 0.5207(6) 0.7677(5) 0.051(3) Uani 1 1 d U . .
H7 H 0.4039 0.4751 0.7648 0.062 Uiso 1 1 calc R . .
C8 C 0.5167(7) 0.5179(7) 0.7779(5) 0.062(3) Uani 1 1 d U . .
H8 H 0.5431 0.4701 0.7823 0.074 Uiso 1 1 calc R . .
C9 C 0.5587(7) 0.5846(7) 0.7817(5) 0.055(3) Uani 1 1 d U . .
H9 H 0.6148 0.5845 0.7889 0.066 Uiso 1 1 calc R . .
C10 C 0.5173(7) 0.6521(7) 0.7746(4) 0.049(3) Uani 1 1 d U . .
H10 H 0.5464 0.6988 0.7766 0.058 Uiso 1 1 calc R . .
C11 C 0.2997(5) 0.6894(6) 0.5768(4) 0.031(2) Uani 1 1 d U . .
C12 C 0.2854(6) 0.6144(6) 0.5617(4) 0.0329(19) Uani 1 1 d U . .
C13 C 0.2639(6) 0.6030(6) 0.5062(4) 0.041(2) Uani 1 1 d U . .
H13 H 0.2516 0.5530 0.4935 0.050 Uiso 1 1 calc R . .
C14 C 0.2606(6) 0.6638(7) 0.4710(4) 0.044(2) Uani 1 1 d U . .
H14 H 0.2466 0.6547 0.4342 0.052 Uiso 1 1 calc R . .
C15 C 0.2772(5) 0.7387(6) 0.4874(4) 0.037(2) Uani 1 1 d U . .
H15 H 0.2733 0.7802 0.4625 0.045 Uiso 1 1 calc R . .
C16 C 0.2996(5) 0.7507(5) 0.5412(3) 0.0313(19) Uani 1 1 d U . .
C17 C 0.2925(6) 0.5498(6) 0.5995(4) 0.037(2) Uani 1 1 d U . .
C18 C 0.2221(7) 0.5164(7) 0.6230(4) 0.045(2) Uani 1 1 d U . .
C19 C 0.2296(7) 0.4533(7) 0.6577(4) 0.048(3) Uani 1 1 d U . .
H19 H 0.1837 0.4314 0.6746 0.058 Uiso 1 1 calc R . .
C20 C 0.3063(8) 0.4236(7) 0.6669(5) 0.056(3) Uani 1 1 d U . .
H20 H 0.3113 0.3794 0.6891 0.067 Uiso 1 1 calc R . .
C21 C 0.3715(8) 0.4536(6) 0.6464(5) 0.052(2) Uani 1 1 d U . .
H21 H 0.4225 0.4328 0.6554 0.062 Uiso 1 1 calc R . .
C22 C 0.3665(7) 0.5161(6) 0.6111(4) 0.040(2) Uani 1 1 d U . .
C23 C 0.1399(6) 0.5500(8) 0.6116(4) 0.056(3) Uani 1 1 d U . .
H23 H 0.1378 0.5674 0.5729 0.068 Uiso 1 1 calc R . .
C24 C 0.0733(8) 0.4904(10) 0.6211(7) 0.090(5) Uani 1 1 d U . .
H24A H 0.0597 0.4888 0.6598 0.135 Uiso 1 1 calc R . .
H24B H 0.0923 0.4399 0.6094 0.135 Uiso 1 1 calc R . .
H24C H 0.0256 0.5045 0.6000 0.135 Uiso 1 1 calc R . .
C25 C 0.1215(9) 0.6175(8) 0.6486(5) 0.076(4) Uani 1 1 d U . .
H25A H 0.1213 0.6004 0.6865 0.114 Uiso 1 1 calc R . .
H25B H 0.0686 0.6386 0.6394 0.114 Uiso 1 1 calc R . .
H25C H 0.1626 0.6571 0.6438 0.114 Uiso 1 1 calc R . .
C26 C 0.4449(6) 0.5484(6) 0.5853(5) 0.044(2) Uani 1 1 d U . .
H36 H 0.4300 0.5962 0.5653 0.052 Uiso 1 1 calc R . .
C27 C 0.4807(7) 0.4924(7) 0.5431(5) 0.053(3) Uani 1 1 d U . .
H27A H 0.5329 0.5117 0.5307 0.080 Uiso 1 1 calc R . .
H27B H 0.4441 0.4882 0.5120 0.080 Uiso 1 1 calc R . .
H27C H 0.4877 0.4420 0.5598 0.080 Uiso 1 1 calc R . .
C28 C 0.5055(7) 0.5706(7) 0.6284(5) 0.060(3) Uani 1 1 d U . .
H28A H 0.5313 0.5245 0.6428 0.090 Uiso 1 1 calc R . .
H28B H 0.4781 0.5977 0.6580 0.090 Uiso 1 1 calc R . .
H28C H 0.5464 0.6041 0.6125 0.090 Uiso 1 1 calc R . .
C29 C 0.3217(6) 0.8298(6) 0.5595(4) 0.0339(19) Uani 1 1 d U . .
C30 C 0.2647(7) 0.8773(6) 0.5833(4) 0.038(2) Uani 1 1 d U . .
C31 C 0.2859(8) 0.9484(7) 0.6003(5) 0.052(3) Uani 1 1 d U . .
H31 H 0.2482 0.9810 0.6178 0.062 Uiso 1 1 calc R . .
C32 C 0.3664(9) 0.9727(7) 0.5909(5) 0.068(3) Uani 1 1 d U . .
H32 H 0.3812 1.0232 0.6012 0.082 Uiso 1 1 calc R . .
C33 C 0.4243(9) 0.9261(8) 0.5676(5) 0.071(3) Uani 1 1 d U . .
H33 H 0.4782 0.9430 0.5632 0.085 Uiso 1 1 calc R . .
C34 C 0.4011(7) 0.8563(7) 0.5516(4) 0.052(2) Uani 1 1 d U . .
C35 C 0.1779(6) 0.8496(7) 0.5898(4) 0.044(2) Uani 1 1 d U . .
H35 H 0.1778 0.7930 0.5840 0.053 Uiso 1 1 calc R . .
C36 C 0.1228(9) 0.8857(7) 0.5454(5) 0.067(3) Uani 1 1 d U . .
H36A H 0.1262 0.9416 0.5475 0.101 Uiso 1 1 calc R . .
H36B H 0.0671 0.8696 0.5515 0.101 Uiso 1 1 calc R . .
H36C H 0.1404 0.8686 0.5095 0.101 Uiso 1 1 calc R . .
C37 C 0.1446(7) 0.8643(8) 0.6462(5) 0.061(4) Uani 1 1 d U . .
H37A H 0.1815 0.8434 0.6734 0.092 Uiso 1 1 calc R . .
H37B H 0.0921 0.8395 0.6497 0.092 Uiso 1 1 calc R . .
H37C H 0.1387 0.9196 0.6518 0.092 Uiso 1 1 calc R . .
C38 C 0.4652(7) 0.8046(9) 0.5269(5) 0.067(3) Uani 1 1 d U . .
H38 H 0.4392 0.7644 0.5039 0.081 Uiso 1 1 calc R . .
C39 C 0.5224(9) 0.8572(11) 0.4901(6) 0.104(5) Uani 1 1 d U . .
H39A H 0.5536 0.8915 0.5135 0.156 Uiso 1 1 calc R . .
H39B H 0.4894 0.8876 0.4651 0.156 Uiso 1 1 calc R . .
H39C H 0.5590 0.8246 0.4692 0.156 Uiso 1 1 calc R . .
C40 C 0.5162(8) 0.7681(9) 0.5690(6) 0.080(4) Uani 1 1 d U . .
H40A H 0.5401 0.8078 0.5920 0.120 Uiso 1 1 calc R . .
H40B H 0.5590 0.7387 0.5514 0.120 Uiso 1 1 calc R . .
H40C H 0.4833 0.7339 0.5913 0.120 Uiso 1 1 calc R . .
C41 C 0.1816(5) 0.7205(6) 0.8814(4) 0.0333(19) Uani 1 1 d U . .
C42 C 0.1291(6) 0.7776(6) 0.8934(4) 0.0415(19) Uani 1 1 d U . .
C43 C 0.0809(6) 0.7724(8) 0.9391(4) 0.054(2) Uani 1 1 d U . .
H43 H 0.0414 0.8103 0.9463 0.064 Uiso 1 1 calc R . .
C44 C 0.0914(6) 0.7102(7) 0.9749(4) 0.051(3) Uani 1 1 d U . .
H44 H 0.0619 0.7075 1.0079 0.061 Uiso 1 1 calc R . .
C45 C 0.1456(6) 0.6531(7) 0.9610(4) 0.045(2) Uani 1 1 d U . .
H45 H 0.1506 0.6099 0.9841 0.054 Uiso 1 1 calc R . .
C46 C 0.1922(5) 0.6568(6) 0.9152(4) 0.0324(19) Uani 1 1 d U . .
C47 C 0.1136(7) 0.8450(6) 0.8538(5) 0.049(2) Uani 1 1 d U . .
C48 C 0.0585(7) 0.8350(7) 0.8121(5) 0.056(2) Uani 1 1 d U . .
C49 C 0.0480(8) 0.8947(7) 0.7758(6) 0.067(3) Uani 1 1 d U . .
H49 H 0.0105 0.8895 0.7469 0.081 Uiso 1 1 calc R . .
C50 C 0.0912(8) 0.9613(7) 0.7810(6) 0.069(3) Uani 1 1 d U . .
H50 H 0.0845 1.0011 0.7550 0.083 Uiso 1 1 calc R . .
C51 C 0.1430(8) 0.9708(7) 0.8226(6) 0.068(3) Uani 1 1 d U . .
H51 H 0.1695 1.0186 0.8268 0.081 Uiso 1 1 calc R . .
C52 C 0.1585(7) 0.9120(7) 0.8595(5) 0.055(2) Uani 1 1 d U . .
C53 C 0.0089(7) 0.7642(8) 0.8059(5) 0.061(3) Uani 1 1 d U . .
H53 H 0.0176 0.7319 0.8389 0.073 Uiso 1 1 calc R . .
C54 C -0.0813(8) 0.7783(9) 0.8002(8) 0.107(5) Uani 1 1 d U . .
H54A H -0.1032 0.7951 0.8352 0.161 Uiso 1 1 calc R . .
H54B H -0.1079 0.7309 0.7890 0.161 Uiso 1 1 calc R . .
H54C H -0.0907 0.8180 0.7728 0.161 Uiso 1 1 calc R . .
C55 C 0.0354(8) 0.7161(8) 0.7547(7) 0.087(4) Uani 1 1 d U . .
H55A H 0.0172 0.7419 0.7216 0.131 Uiso 1 1 calc R . .
H55B H 0.0113 0.6650 0.7567 0.131 Uiso 1 1 calc R . .
H55C H 0.0941 0.7116 0.7542 0.131 Uiso 1 1 calc R . .
C56 C 0.2158(8) 0.9226(8) 0.9073(6) 0.068(3) Uani 1 1 d U . .
H56 H 0.2277 0.8714 0.9235 0.082 Uiso 1 1 calc R . .
C57 C 0.2947(9) 0.9600(9) 0.8901(7) 0.081(5) Uani 1 1 d U . .
H57A H 0.3143 0.9357 0.8567 0.122 Uiso 1 1 calc R . .
H57B H 0.3347 0.9535 0.9190 0.122 Uiso 1 1 calc R . .
H57C H 0.2859 1.0146 0.8836 0.122 Uiso 1 1 calc R . .
C58 C 0.1755(10) 0.9730(11) 0.9505(7) 0.114(6) Uani 1 1 d U . .
H58A H 0.1740 0.9455 0.9852 0.172 Uiso 1 1 calc R . .
H58B H 0.1206 0.9851 0.9391 0.172 Uiso 1 1 calc R . .
H58C H 0.2062 1.0204 0.9549 0.172 Uiso 1 1 calc R . .
C59 C 0.2447(6) 0.5921(6) 0.9000(4) 0.038(2) Uani 1 1 d U . .
C60 C 0.2157(7) 0.5294(7) 0.8723(5) 0.043(2) Uani 1 1 d U . .
C61 C 0.2663(7) 0.4669(7) 0.8609(5) 0.054(3) Uani 1 1 d U . .
H61 H 0.2466 0.4237 0.8417 0.065 Uiso 1 1 calc R . .
C62 C 0.3473(8) 0.4699(9) 0.8789(6) 0.069(3) Uani 1 1 d U . .
H62 H 0.3827 0.4283 0.8722 0.083 Uiso 1 1 calc R . .
C63 C 0.3730(9) 0.5321(8) 0.9053(6) 0.075(3) Uani 1 1 d U . .
H63 H 0.4278 0.5331 0.9160 0.091 Uiso 1 1 calc R . .
C64 C 0.3264(7) 0.5958(8) 0.9186(5) 0.060(3) Uani 1 1 d U . .
C65 C 0.1305(8) 0.5275(7) 0.8513(4) 0.055(3) Uani 1 1 d U . .
H65 H 0.1034 0.5765 0.8614 0.066 Uiso 1 1 calc R . .
C66 C 0.0837(8) 0.4610(9) 0.8769(6) 0.073(4) Uani 1 1 d U . .
H66A H 0.1027 0.4125 0.8616 0.109 Uiso 1 1 calc R . .
H66B H 0.0262 0.4671 0.8691 0.109 Uiso 1 1 calc R . .
H66C H 0.0921 0.4610 0.9163 0.109 Uiso 1 1 calc R . .
C67 C 0.1273(12) 0.5188(10) 0.7917(6) 0.110(5) Uani 1 1 d U . .
H67A H 0.1532 0.5630 0.7745 0.166 Uiso 1 1 calc R . .
H67B H 0.0712 0.5158 0.7799 0.166 Uiso 1 1 calc R . .
H67C H 0.1556 0.4719 0.7810 0.166 Uiso 1 1 calc R . .
C68 C 0.3599(7) 0.6601(9) 0.9478(6) 0.076(3) Uani 1 1 d U . .
H68 H 0.3230 0.7047 0.9426 0.092 Uiso 1 1 calc R . .
C69 C 0.3637(10) 0.6438(10) 1.0065(6) 0.106(5) Uani 1 1 d U . .
H69A H 0.4073 0.6075 1.0136 0.160 Uiso 1 1 calc R . .
H69B H 0.3126 0.6217 1.0185 0.160 Uiso 1 1 calc R . .
H69C H 0.3739 0.6914 1.0264 0.160 Uiso 1 1 calc R . .
C70 C 0.4429(8) 0.6842(10) 0.9295(7) 0.099(5) Uani 1 1 d U . .
H70A H 0.4813 0.6759 0.9592 0.149 Uiso 1 1 calc R . .
H70B H 0.4423 0.7385 0.9197 0.149 Uiso 1 1 calc R . .
H70C H 0.4589 0.6537 0.8979 0.149 Uiso 1 1 calc R . .
C1S C 0.8414(15) 0.6211(16) 0.9531(13) 0.075(4) Uani 0.50 1 d PU A 1
H1S1 H 0.8518 0.6555 0.9843 0.090 Uiso 0.50 1 calc PR A 1
H1S2 H 0.8154 0.5734 0.9657 0.090 Uiso 0.50 1 calc PR A 1
C2S C 0.9179(8) 0.6059(8) 0.9183(7) 0.089(4) Uani 1 1 d U . .
H2S1 H 0.9020 0.5898 0.8817 0.133 Uiso 1 1 calc R A 1
H2S2 H 0.9500 0.5655 0.9353 0.133 Uiso 1 1 calc R A 1
H2S3 H 0.9499 0.6529 0.9159 0.133 Uiso 1 1 calc R A 1
H2S4 H 0.9084 0.5811 0.8841 0.133 Uiso 1 1 d R A 2
H2S5 H 0.9060 0.5711 0.9473 0.133 Uiso 1 1 d R A 2
H2S6 H 0.9732 0.6212 0.9204 0.133 Uiso 1 1 d R A 2
C3S C 0.7175(15) 0.6832(16) 0.9383(12) 0.066(4) Uani 0.50 1 d PU A 1
H3S1 H 0.7294 0.7194 0.9681 0.079 Uiso 0.50 1 calc PR A 1
H3S2 H 0.6894 0.6376 0.9528 0.079 Uiso 0.50 1 calc PR A 1
C4S C 0.6694(7) 0.7223(8) 0.8901(5) 0.071(3) Uani 1 1 d U . .
H4S1 H 0.6899 0.7742 0.8842 0.107 Uiso 1 1 calc R A 1
H4S2 H 0.6122 0.7247 0.8994 0.107 Uiso 1 1 calc R A 1
H4S3 H 0.6763 0.6922 0.8568 0.107 Uiso 1 1 calc R A 1
H4S4 H 0.6552 0.7706 0.8741 0.107 Uiso 1 1 d R A 2
H4S5 H 0.6315 0.7098 0.9181 0.107 Uiso 1 1 d R A 2
H4S6 H 0.6685 0.6832 0.8627 0.107 Uiso 1 1 d R A 2
C5S C 0.2669(14) 0.8048(13) 0.3317(9) 0.052(4) Uani 0.50 1 d PU . .
H5S1 H 0.2859 0.8378 0.3016 0.062 Uiso 0.50 1 calc PR . .
H5S2 H 0.2531 0.8387 0.3625 0.062 Uiso 0.50 1 calc PR . .
C6S C 0.1991(13) 0.7684(15) 0.3153(11) 0.067(6) Uani 0.50 1 d PU . .
H6S1 H 0.2103 0.7392 0.2822 0.101 Uiso 0.50 1 calc PR . .
H6S2 H 0.1570 0.8062 0.3079 0.101 Uiso 0.50 1 calc PR . .
H6S3 H 0.1810 0.7335 0.3439 0.101 Uiso 0.50 1 calc PR . .
C7S C 0.3892(14) 0.7949(11) 0.3659(8) 0.044(4) Uani 0.50 1 d PU . .
H7S1 H 0.3739 0.8289 0.3964 0.053 Uiso 0.50 1 calc PR . .
H7S2 H 0.4143 0.8269 0.3373 0.053 Uiso 0.50 1 calc PR . .
C8S C 0.4447(15) 0.7411(13) 0.3842(10) 0.060(6) Uani 0.50 1 d PU . .
H8S1 H 0.4215 0.7123 0.4145 0.090 Uiso 0.50 1 calc PR . .
H8S2 H 0.4935 0.7673 0.3964 0.090 Uiso 0.50 1 calc PR . .
H8S3 H 0.4580 0.7059 0.3545 0.090 Uiso 0.50 1 calc PR . .
C1SB C 0.8698(17) 0.6654(15) 0.9219(14) 0.079(4) Uani 0.50 1 d PU A 2
H1S3 H 0.8954 0.7075 0.9013 0.095 Uiso 0.50 1 calc PR A 2
H1S4 H 0.8694 0.6812 0.9605 0.095 Uiso 0.50 1 calc PR A 2
C3SB C 0.7472(14) 0.7296(17) 0.9119(13) 0.072(4) Uani 0.50 1 d PU A 2
H3S3 H 0.7754 0.7723 0.8936 0.086 Uiso 0.50 1 calc PR A 2
H3S4 H 0.7432 0.7422 0.9510 0.086 Uiso 0.50 1 calc PR A 2
Mo1 Mo 0.37642(4) 0.77114(4) 0.75107(4) 0.02645(18) Uani 1 1 d . . .
N1 N 0.4361(4) 0.6556(4) 0.7647(3) 0.0275(18) Uani 1 1 d . . .
N2 N 0.3199(4) 0.7033(4) 0.6316(3) 0.0259(17) Uani 1 1 d . . .
N3 N 0.2312(4) 0.7256(4) 0.8354(3) 0.0239(15) Uani 1 1 d . . .
O1 O 0.2969(4) 0.9298(4) 0.7345(3) 0.046(2) Uani 1 1 d . . .
O2 O 0.4573(5) 0.8451(5) 0.8549(3) 0.063(2) Uani 1 1 d . . .
O3 O 0.5306(5) 0.8380(5) 0.6946(3) 0.061(2) Uani 1 1 d . . .
O1S O 0.7925(5) 0.6621(5) 0.9056(4) 0.074(2) Uani 1 1 d U . .
O2S O 0.3243(9) 0.7620(8) 0.3462(5) 0.044(3) Uani 0.50 1 d PU . .

loop_
_atom_site_aniso_label
_atom_site_aniso_U_11
_atom_site_aniso_U_22
_atom_site_aniso_U_33
_atom_site_aniso_U_23
_atom_site_aniso_U_13
_atom_site_aniso_U_12
C1 0.031(5) 0.017(4) 0.048(6) 0.000(5) 0.013(4) -0.002(5)
C2 0.024(4) 0.027(5) 0.021(4) 0.004(4) -0.002(4) 0.006(4)
C3 0.040(5) 0.035(5) 0.034(7) -0.007(4) -0.005(4) -0.011(5)
C4 0.024(5) 0.029(5) 0.062(7) 0.013(5) -0.002(5) 0.001(5)
C5 0.040(6) 0.030(5) 0.062(7) -0.009(5) 0.009(6) -0.014(5)
C6 0.042(5) 0.025(4) 0.062(7) 0.006(4) 0.008(5) 0.003(4)
C7 0.043(5) 0.033(4) 0.078(6) 0.009(4) 0.009(5) -0.002(4)
C8 0.045(6) 0.047(5) 0.093(6) 0.001(5) -0.005(5) 0.005(5)
C9 0.037(5) 0.046(5) 0.083(6) 0.002(5) -0.007(5) 0.005(5)
C10 0.041(6) 0.048(6) 0.056(6) 0.001(5) 0.003(5) 0.004(5)
C11 0.017(4) 0.043(5) 0.034(4) -0.008(4) 0.007(3) -0.007(4)
C12 0.018(4) 0.042(4) 0.038(4) -0.006(4) 0.011(4) -0.003(4)
C13 0.028(5) 0.052(5) 0.044(5) -0.018(4) 0.006(4) -0.001(4)
C14 0.030(5) 0.066(6) 0.034(4) -0.009(4) -0.007(4) 0.002(5)
C15 0.026(4) 0.057(5) 0.028(4) 0.002(4) -0.001(3) 0.001(4)
C16 0.022(4) 0.044(5) 0.028(4) -0.001(3) 0.001(3) -0.007(4)
C17 0.036(4) 0.037(4) 0.037(4) -0.009(4) 0.012(4) -0.012(4)
C18 0.034(4) 0.063(5) 0.036(4) -0.017(4) 0.011(4) -0.009(5)
C19 0.047(5) 0.052(5) 0.046(5) -0.006(5) 0.021(5) -0.029(5)
C20 0.064(6) 0.040(5) 0.063(6) -0.004(5) 0.024(5) -0.011(5)
C21 0.062(6) 0.028(4) 0.066(5) 0.004(4) 0.018(5) 0.000(5)
C22 0.037(5) 0.030(4) 0.054(5) -0.002(4) 0.019(4) 0.004(4)
C23 0.036(5) 0.098(7) 0.035(5) -0.006(5) 0.005(4) -0.007(5)
C24 0.054(8) 0.120(12) 0.095(10) -0.051(9) 0.008(8) -0.022(9)
C25 0.072(8) 0.081(9) 0.074(8) 0.005(7) -0.014(8) 0.020(9)
C26 0.031(5) 0.041(5) 0.058(6) 0.002(5) 0.020(4) 0.001(5)
C27 0.049(7) 0.062(7) 0.050(6) -0.005(6) 0.023(5) -0.002(6)
C28 0.048(7) 0.065(8) 0.067(8) -0.004(6) 0.022(6) 0.008(6)
C29 0.033(4) 0.044(5) 0.024(4) 0.008(4) -0.009(3) -0.013(4)
C30 0.044(5) 0.035(4) 0.035(4) 0.008(4) -0.019(4) -0.009(4)
C31 0.067(6) 0.034(5) 0.056(5) 0.015(5) -0.030(5) -0.009(5)
C32 0.081(7) 0.051(6) 0.072(6) 0.029(5) -0.038(6) -0.027(6)
C33 0.072(7) 0.078(7) 0.063(6) 0.019(5) -0.030(5) -0.033(6)
C34 0.045(5) 0.073(6) 0.037(4) 0.010(4) -0.014(4) -0.029(5)
C35 0.047(5) 0.048(5) 0.037(5) -0.007(4) -0.017(4) 0.002(5)
C36 0.073(8) 0.060(7) 0.069(7) -0.003(6) -0.044(7) 0.012(8)
C37 0.045(7) 0.080(9) 0.059(7) -0.006(7) -0.009(6) 0.021(7)
C38 0.048(6) 0.107(8) 0.047(6) 0.002(6) 0.006(5) -0.028(6)
C39 0.071(9) 0.162(14) 0.078(9) 0.018(10) 0.023(8) -0.030(10)
C40 0.085(9) 0.077(9) 0.077(8) -0.025(8) 0.009(7) -0.011(9)
C41 0.021(4) 0.046(5) 0.033(4) -0.010(4) -0.001(3) -0.002(4)
C42 0.032(4) 0.045(4) 0.047(4) -0.012(4) 0.012(4) 0.002(5)
C43 0.046(5) 0.061(5) 0.054(5) -0.012(5) 0.022(4) -0.004(5)
C44 0.046(5) 0.062(6) 0.046(5) -0.014(5) 0.026(4) -0.017(5)
C45 0.039(5) 0.058(5) 0.037(5) -0.006(4) 0.008(4) -0.007(5)
C46 0.022(4) 0.046(4) 0.029(4) -0.006(4) -0.004(3) -0.002(4)
C47 0.039(5) 0.041(4) 0.066(5) -0.012(4) 0.019(4) 0.012(4)
C48 0.045(5) 0.047(5) 0.076(6) -0.001(5) 0.006(5) 0.017(5)
C49 0.056(6) 0.051(5) 0.094(7) 0.013(5) -0.004(5) 0.014(5)
C50 0.056(6) 0.048(5) 0.102(7) 0.013(6) 0.007(6) 0.014(5)
C51 0.050(6) 0.049(5) 0.104(7) -0.004(6) 0.027(5) 0.002(5)
C52 0.039(5) 0.049(5) 0.077(6) -0.012(5) 0.029(4) 0.001(5)
C53 0.046(5) 0.057(6) 0.081(6) 0.002(6) -0.010(5) 0.011(6)
C54 0.058(8) 0.064(9) 0.199(14) 0.026(11) 0.016(9) -0.003(8)
C55 0.088(8) 0.093(9) 0.081(8) -0.008(10) -0.006(9) -0.021(8)
C56 0.057(6) 0.063(6) 0.085(7) -0.019(6) 0.028(6) -0.013(6)
C57 0.073(9) 0.075(9) 0.096(10) -0.015(8) 0.032(8) -0.011(8)
C58 0.082(10) 0.144(13) 0.118(12) -0.067(10) 0.028(9) -0.028(10)
C59 0.029(4) 0.049(5) 0.036(4) 0.008(4) 0.003(4) -0.001(4)
C60 0.045(5) 0.044(5) 0.041(5) 0.015(4) 0.001(4) 0.003(5)
C61 0.052(5) 0.052(5) 0.059(6) 0.027(5) 0.023(5) 0.025(5)
C62 0.048(6) 0.066(6) 0.094(7) 0.035(6) 0.021(5) 0.027(6)
C63 0.044(6) 0.073(6) 0.109(7) 0.046(6) 0.005(6) 0.015(6)
C64 0.033(5) 0.071(6) 0.074(5) 0.044(5) -0.013(5) 0.002(5)
C65 0.066(6) 0.054(5) 0.044(5) -0.001(5) -0.013(5) -0.001(6)
C66 0.063(8) 0.098(10) 0.057(8) -0.003(8) -0.008(7) -0.003(8)
C67 0.143(13) 0.122(12) 0.066(9) 0.011(8) -0.041(10) -0.027(12)
C68 0.041(6) 0.093(7) 0.096(7) 0.048(6) -0.030(5) -0.025(6)
C69 0.073(10) 0.140(12) 0.107(11) 0.058(10) -0.030(9) -0.033(10)
C70 0.044(8) 0.140(13) 0.114(11) 0.044(10) -0.031(8) -0.043(8)
C1S 0.045(7) 0.050(7) 0.129(9) 0.010(7) -0.012(7) 0.003(7)
C2S 0.054(7) 0.065(7) 0.148(9) 0.015(7) -0.019(7) -0.005(6)
C3S 0.041(7) 0.052(7) 0.104(8) 0.002(7) -0.007(6) 0.003(6)
C4S 0.050(6) 0.063(6) 0.101(8) 0.007(7) 0.001(6) 0.005(6)
C5S 0.058(9) 0.043(9) 0.054(9) -0.017(8) 0.003(8) 0.020(8)
C6S 0.048(12) 0.052(12) 0.101(15) 0.020(13) -0.030(11) -0.022(12)
C7S 0.054(9) 0.039(8) 0.040(8) -0.007(7) 0.016(8) -0.002(8)
C8S 0.069(13) 0.050(12) 0.062(12) -0.019(11) 0.024(11) -0.032(11)
C1SB 0.049(7) 0.057(7) 0.131(9) 0.006(7) -0.013(7) 0.000(7)
C3SB 0.047(7) 0.059(7) 0.108(8) 0.000(7) -0.001(6) 0.003(7)
Mo1 0.0284(3) 0.0238(3) 0.0272(3) -0.0011(5) 0.0041(5) -0.0005(4)
N1 0.023(4) 0.026(4) 0.033(5) -0.003(3) 0.000(3) -0.001(3)
N2 0.029(4) 0.027(4) 0.021(4) 0.004(3) 0.005(3) -0.009(3)
N3 0.017(3) 0.027(4) 0.027(4) -0.001(4) -0.007(3) 0.001(4)
O1 0.054(5) 0.031(4) 0.051(5) 0.002(3) -0.007(3) 0.003(3)
O2 0.053(5) 0.066(6) 0.071(6) -0.024(5) -0.025(4) -0.008(5)
O3 0.052(5) 0.052(5) 0.079(6) 0.000(4) 0.026(5) -0.026(4)
O1S 0.045(4) 0.055(4) 0.123(6) 0.000(5) -0.007(4) 0.005(4)
O2S 0.052(7) 0.041(7) 0.039(6) -0.003(6) 0.006(6) 0.019(6)

loop_
_atom_type_symbol
_atom_type_description
_atom_type_scat_dispersion_real
_atom_type_scat_dispersion_imag
_atom_type_scat_source
C C 0.0033 0.0016 'International Tables Vol C Tables 4.2.6.8 and 6.1.1.4'
H H 0.0000 0.0000 'International Tables Vol C Tables 4.2.6.8 and 6.1.1.4'
N N 0.0061 0.0033 'International Tables Vol C Tables 4.2.6.8 and 6.1.1.4'
O O 0.0106 0.0060 'International Tables Vol C Tables 4.2.6.8 and 6.1.1.4'
Mo Mo -1.6832 0.6857 'International Tables Vol C Tables 4.2.6.8 and 6.1.1.4'

loop_
_geom_angle_atom_site_label_1
_geom_angle_atom_site_label_2
_geom_angle_atom_site_label_3
_geom_angle
_geom_angle_site_symmetry_1
_geom_angle_site_symmetry_3
_geom_angle_publ_flag
N2 C1 Mo1 173.2(8) . . ?
N3 C2 Mo1 170.1(7) . . ?
O1 C3 Mo1 175.1(8) . . ?
O2 C4 Mo1 176.2(9) . . ?
O3 C5 Mo1 176.3(9) . . ?
C7 C6 N1 126.9(10) . . ?
C6 C7 C8 118.3(11) . . ?
C9 C8 C7 119.2(11) . . ?
C8 C9 C10 117.8(11) . . ?
N1 C10 C9 123.5(11) . . ?
C12 C11 C16 124.3(9) . . ?
C12 C11 N2 117.5(9) . . ?
C16 C11 N2 118.1(8) . . ?
C11 C12 C13 115.6(10) . . ?
C11 C12 C17 123.0(9) . . ?
C13 C12 C17 121.3(9) . . ?
C14 C13 C12 120.4(10) . . ?
C13 C14 C15 122.5(9) . . ?
C16 C15 C14 117.9(10) . . ?
C11 C16 C15 119.0(9) . . ?
C11 C16 C29 121.6(8) . . ?
C15 C16 C29 119.4(9) . . ?
C22 C17 C18 117.9(10) . . ?
C22 C17 C12 121.7(9) . . ?
C18 C17 C12 120.3(10) . . ?
C19 C18 C17 119.6(11) . . ?
C19 C18 C23 119.9(11) . . ?
C17 C18 C23 120.4(11) . . ?
C20 C19 C18 118.3(10) . . ?
C21 C20 C19 123.1(12) . . ?
C20 C21 C22 120.3(13) . . ?
C17 C22 C21 120.7(11) . . ?
C17 C22 C26 120.2(9) . . ?
C21 C22 C26 119.1(11) . . ?
C18 C23 C25 111.8(10) . . ?
C18 C23 C24 111.1(12) . . ?
C25 C23 C24 106.8(10) . . ?
C28 C26 C27 112.2(9) . . ?
C28 C26 C22 111.3(9) . . ?
C27 C26 C22 111.6(9) . . ?
C30 C29 C34 120.1(10) . . ?
C30 C29 C16 120.6(8) . . ?
C34 C29 C16 119.3(10) . . ?
C31 C30 C29 119.8(11) . . ?
C31 C30 C35 120.2(11) . . ?
C29 C30 C35 120.0(9) . . ?
C30 C31 C32 117.9(13) . . ?
C33 C32 C31 123.1(12) . . ?
C34 C33 C32 117.2(13) . . ?
C33 C34 C29 121.8(13) . . ?
C33 C34 C38 117.1(12) . . ?
C29 C34 C38 121.0(11) . . ?
C37 C35 C30 112.8(9) . . ?
C37 C35 C36 110.9(10) . . ?
C30 C35 C36 110.8(9) . . ?
C40 C38 C34 112.1(10) . . ?
C40 C38 C39 107.5(11) . . ?
C34 C38 C39 107.5(12) . . ?
C42 C41 C46 122.4(9) . . ?
C42 C41 N3 120.3(9) . . ?
C46 C41 N3 117.2(9) . . ?
C41 C42 C43 120.0(10) . . ?
C41 C42 C47 122.0(8) . . ?
C43 C42 C47 117.7(10) . . ?
C42 C43 C44 119.2(11) . . ?
C45 C44 C43 118.7(10) . . ?
C46 C45 C44 122.5(11) . . ?
C45 C46 C41 117.0(10) . . ?
C45 C46 C59 120.6(10) . . ?
C41 C46 C59 122.1(8) . . ?
C48 C47 C52 122.3(12) . . ?
C48 C47 C42 118.6(10) . . ?
C52 C47 C42 119.0(11) . . ?
C49 C48 C47 117.8(12) . . ?
C49 C48 C53 119.3(12) . . ?
C47 C48 C53 122.9(11) . . ?
C50 C49 C48 120.8(13) . . ?
C51 C50 C49 120.6(13) . . ?
C50 C51 C52 121.4(13) . . ?
C51 C52 C47 116.9(13) . . ?
C51 C52 C56 121.9(12) . . ?
C47 C52 C56 120.9(12) . . ?
C48 C53 C54 114.7(11) . . ?
C48 C53 C55 111.6(10) . . ?
C54 C53 C55 106.7(12) . . ?
C52 C56 C57 112.1(12) . . ?
C52 C56 C58 109.3(12) . . ?
C57 C56 C58 108.9(12) . . ?
C60 C59 C64 121.7(11) . . ?
C60 C59 C46 121.8(9) . . ?
C64 C59 C46 116.4(10) . . ?
C59 C60 C61 120.4(11) . . ?
C59 C60 C65 121.1(10) . . ?
C61 C60 C65 118.4(11) . . ?
C60 C61 C62 118.5(13) . . ?
C63 C62 C61 119.0(13) . . ?
C62 C63 C64 125.8(15) . . ?
C63 C64 C59 114.6(14) . . ?
C63 C64 C68 121.4(12) . . ?
C59 C64 C68 124.0(12) . . ?
C67 C65 C60 112.0(13) . . ?
C67 C65 C66 108.2(11) . . ?
C60 C65 C66 110.8(10) . . ?
C64 C68 C69 110.8(12) . . ?
C64 C68 C70 114.8(14) . . ?
C69 C68 C70 107.8(11) . . ?
C2S C1S O1S 95.2(19) . . ?
C1SB C2S C1S 47.9(16) . . ?
O1S C3S C4S 97.1(18) . . ?
C3SB C4S C3S 44.7(14) . . ?
O2S C5S C6S 116(2) . . ?
O2S C7S C8S 111.5(17) . . ?
C2S C1SB O1S 122(2) . . ?
O1S C3SB C4S 112(2) . . ?
C3 Mo1 C4 87.7(4) . . ?
C3 Mo1 C5 89.1(4) . . ?
C4 Mo1 C5 84.3(5) . . ?
C3 Mo1 C2 89.6(4) . . ?
C4 Mo1 C2 86.3(4) . . ?
C5 Mo1 C2 170.6(4) . . ?
C3 Mo1 C1 92.8(4) . . ?
C4 Mo1 C1 174.0(4) . . ?
C5 Mo1 C1 89.7(4) . . ?
C2 Mo1 C1 99.7(3) . . ?
C3 Mo1 N1 179.3(3) . . ?
C4 Mo1 N1 92.9(3) . . ?
C5 Mo1 N1 91.3(4) . . ?
C2 Mo1 N1 90.1(3) . . ?
C1 Mo1 N1 86.6(3) . . ?
C6 N1 C10 114.3(9) . . ?
C6 N1 Mo1 126.0(6) . . ?
C10 N1 Mo1 119.7(7) . . ?
C1 N2 C11 170.3(9) . . ?
C2 N3 C41 169.8(9) . . ?
C1SB O1S C3SB 116.2(18) . . ?
C1SB O1S C3S 127.8(19) . . ?
C3SB O1S C3S 45.9(14) . . ?
C1SB O1S C1S 46.7(15) . . ?
C3SB O1S C1S 124.7(18) . . ?
C3S O1S C1S 98.0(16) . . ?
C5S O2S C7S 117.6(18) . . ?

loop_
_geom_bond_atom_site_label_1
_geom_bond_atom_site_label_2
_geom_bond_distance
_geom_bond_site_symmetry_2
_geom_bond_publ_flag
C1 N2 1.152(11) . ?
C1 Mo1 2.160(10) . ?
C2 N3 1.149(10) . ?
C2 Mo1 2.147(8) . ?
C3 O1 1.159(11) . ?
C3 Mo1 1.945(10) . ?
C4 O2 1.216(12) . ?
C4 Mo1 1.949(11) . ?
C5 O3 1.165(12) . ?
C5 Mo1 1.980(11) . ?
C6 C7 1.318(13) . ?
C6 N1 1.320(11) . ?
C7 C8 1.390(15) . ?
C8 C9 1.362(16) . ?
C9 C10 1.379(15) . ?
C10 N1 1.374(13) . ?
C11 C12 1.383(13) . ?
C11 C16 1.384(13) . ?
C11 N2 1.412(11) . ?
C12 C13 1.427(13) . ?
C12 C17 1.468(14) . ?
C13 C14 1.372(15) . ?
C14 C15 1.397(15) . ?
C15 C16 1.393(12) . ?
C16 C29 1.501(13) . ?
C17 C22 1.394(15) . ?
C17 C18 1.431(14) . ?
C18 C19 1.401(16) . ?
C18 C23 1.514(16) . ?
C19 C20 1.397(16) . ?
C20 C21 1.307(15) . ?
C21 C22 1.398(14) . ?
C22 C26 1.559(14) . ?
C23 C25 1.523(17) . ?
C23 C24 1.538(18) . ?
C26 C28 1.516(16) . ?
C26 C27 1.545(14) . ?
C29 C30 1.390(15) . ?
C29 C34 1.413(14) . ?
C30 C31 1.358(15) . ?
C30 C35 1.530(15) . ?
C31 C32 1.424(18) . ?
C32 C33 1.39(2) . ?
C33 C34 1.340(17) . ?
C34 C38 1.524(18) . ?
C35 C37 1.516(15) . ?
C35 C36 1.559(14) . ?
C38 C40 1.484(18) . ?
C38 C39 1.603(18) . ?
C41 C42 1.360(13) . ?
C41 C46 1.402(14) . ?
C41 N3 1.403(11) . ?
C42 C43 1.385(13) . ?
C42 C47 1.550(15) . ?
C43 C44 1.410(17) . ?
C44 C45 1.388(15) . ?
C45 C46 1.369(13) . ?
C46 C59 1.478(14) . ?
C47 C48 1.388(17) . ?
C47 C52 1.397(16) . ?
C48 C49 1.384(16) . ?
C48 C53 1.495(17) . ?
C49 C50 1.375(17) . ?
C50 C51 1.349(18) . ?
C51 C52 1.396(18) . ?
C52 C56 1.526(18) . ?
C53 C54 1.528(16) . ?
C53 C55 1.577(19) . ?
C56 C57 1.527(17) . ?
C56 C58 1.535(18) . ?
C59 C60 1.377(15) . ?
C59 C64 1.435(15) . ?
C60 C61 1.407(15) . ?
C60 C65 1.510(17) . ?
C61 C62 1.420(18) . ?
C62 C63 1.34(2) . ?
C63 C64 1.395(19) . ?
C64 C68 1.447(19) . ?
C65 C67 1.478(16) . ?
C65 C66 1.533(18) . ?
C68 C69 1.473(18) . ?
C68 C70 1.513(17) . ?
C1S C2S 1.56(3) . ?
C1S O1S 1.59(3) . ?
C2S C1SB 1.32(3) . ?
C3S O1S 1.53(3) . ?
C3S C4S 1.59(3) . ?
C4S C3SB 1.41(3) . ?
C5S O2S 1.27(2) . ?
C5S C6S 1.36(3) . ?
C7S O2S 1.32(2) . ?
C7S C8S 1.39(3) . ?
C1SB O1S 1.35(3) . ?
C3SB O1S 1.41(3) . ?
Mo1 N1 2.275(7) . ?
